data_4129061
loop_
_publ_author_name
'Ishigaki, Yusuke'
'Hayashi, Yuki'
'Suzuki, Takanori'

_publ_section_title
;
 Photo- and Thermal Interconversion of Multiconfigurational Strained
 Hydrocarbons Exhibiting Completely Switchable Oxidation to Stable
 Dicationic Dyes.
;
_journal_name_full 'Journal of the American Chemical Society'
_journal_paper_doi 10.1021/jacs.9b09646
_journal_year 2019
_chemical_formula_moiety 'C48 H34 Cl12 N2 Sb2'
_chemical_formula_sum 'C48 H34 Cl12 N2 Sb2'
_chemical_formula_weight 1307.75
_space_group_IT_number 2
_space_group_name_Hall '-P 1'
_space_group_name_H-M_alt 'P -1'
_symmetry_cell_setting triclinic
_symmetry_Int_Tables_number 2
_symmetry_space_group_name_Hall '-P 1'
_symmetry_space_group_name_H-M 'P -1'
_atom_sites_solution_hydrogens geom
_atom_sites_solution_primary direct
_atom_sites_solution_secondary difmap
_cell_angle_alpha 71.271(4)
_cell_angle_beta 76.563(4)
_cell_angle_gamma 84.617(4)
_cell_formula_units_Z 1
_cell_length_a 9.5813(5)
_cell_length_b 9.7045(4)
_cell_length_c 14.8304(7)
_cell_measurement_reflns_used 5415
_cell_measurement_temperature 150
_cell_measurement_theta_max 28.92
_cell_measurement_theta_min 2.16
_cell_volume 1269.91(11)
_computing_cell_refinement Unknown
_computing_data_collection Unknown
_computing_data_reduction Unknown
_computing_molecular_graphics 'CrystalStructure 4.0'
_computing_publication_material 'CrystalStructure 4.0 (Rigaku, 2010)'
_computing_structure_refinement 'SHELXL97 (Sheldrick, 2008)'
_computing_structure_solution 'SIR2004 (Burla, et al., 2005)'
_diffrn_ambient_temperature 150
_diffrn_detector_area_resol_mean 7.314
_diffrn_measured_fraction_theta_full 0.981
_diffrn_measured_fraction_theta_max 0.981
_diffrn_measurement_device_type 'Rigaku Mercury70'
_diffrn_measurement_method \w
_diffrn_radiation_type 'Mo K\a'
_diffrn_radiation_wavelength 0.71073
_diffrn_reflns_av_R_equivalents 0.0258
_diffrn_reflns_limit_h_max 9
_diffrn_reflns_limit_h_min -11
_diffrn_reflns_limit_k_max 11
_diffrn_reflns_limit_k_min -11
_diffrn_reflns_limit_l_max 18
_diffrn_reflns_limit_l_min -16
_diffrn_reflns_number 8900
_diffrn_reflns_theta_full 26.00
_diffrn_reflns_theta_max 26.00
_diffrn_standards_number 0
_exptl_absorpt_coefficient_mu 1.729
_exptl_absorpt_correction_T_max 1.000
_exptl_absorpt_correction_T_min 0.700
_exptl_absorpt_correction_type multi-scan
_exptl_absorpt_process_details 'REQAB (Rigaku, 1998)'
_exptl_crystal_colour purple
_exptl_crystal_density_diffrn 1.710
_exptl_crystal_density_method 'not measured'
_exptl_crystal_description block
_exptl_crystal_F_000 642.00
_exptl_crystal_size_max 0.300
_exptl_crystal_size_mid 0.200
_exptl_crystal_size_min 0.100
_refine_diff_density_max 2.080
_refine_diff_density_min -1.640
_refine_ls_extinction_method none
_refine_ls_goodness_of_fit_ref 1.128
_refine_ls_hydrogen_treatment constr
_refine_ls_number_parameters 289
_refine_ls_number_reflns 4894
_refine_ls_number_restraints 0
_refine_ls_R_factor_gt 0.0420
_refine_ls_shift/su_max 0.000
_refine_ls_structure_factor_coef Fsqd
_refine_ls_weighting_details 'w = 1/[\s^2^(Fo^2^)+(0.0792P)^2^+0.0000P] where P=(Fo^2^+2Fc^2^)/3'
_refine_ls_weighting_scheme calc
_refine_ls_wR_factor_ref 0.1295
_reflns_number_gt 4055
_reflns_number_total 4895
_reflns_threshold_expression F^2^>2.0\s(F^2^)
_cod_data_source_file ja9b09646_si_005.cif
_cod_data_source_block xcalibur
_cod_database_code 4129061

loop_
_symmetry_equiv_pos_site_id
_symmetry_equiv_pos_as_xyz
1 +X,+Y,+Z
2 -X,-Y,-Z

loop_
_atom_site_label
_atom_site_type_symbol
_atom_site_fract_x
_atom_site_fract_y
_atom_site_fract_z
_atom_site_U_iso_or_equiv
_atom_site_adp_type
_atom_site_occupancy
_atom_site_symmetry_multiplicity
_atom_site_calc_flag
_atom_site_refinement_flags
Sb1 Sb 0.24090(3) 0.24419(3) 0.23635(2) 0.02291(13) Uani 1.0 2 d .
Cl1 Cl 0.38115(13) 0.39713(12) 0.09210(8) 0.0335(3) Uani 1.0 2 d .
Cl2 Cl 0.10065(12) 0.09497(11) 0.38230(8) 0.0323(3) Uani 1.0 2 d .
Cl3 Cl 0.09233(13) 0.44916(12) 0.25313(9) 0.0377(3) Uani 1.0 2 d .
Cl4 Cl 0.08774(13) 0.19366(14) 0.14616(10) 0.0413(3) Uani 1.0 2 d .
Cl5 Cl 0.38926(12) 0.04282(12) 0.21449(9) 0.0339(3) Uani 1.0 2 d .
Cl6 Cl 0.39119(13) 0.29172(13) 0.32829(8) 0.0353(3) Uani 1.0 2 d .
N1 N 0.7895(6) 0.2040(6) 0.0202(4) 0.0562(13) Uani 1.0 2 d .
C1 C 0.5942(5) -0.4148(5) 0.4161(3) 0.0229(9) Uani 1.0 2 d .
C2 C 0.4881(5) -0.3456(5) 0.4707(3) 0.0208(9) Uani 1.0 2 d .
C3 C 0.4732(5) -0.1898(5) 0.4449(3) 0.0258(10) Uani 1.0 2 d .
C4 C 0.3711(5) -0.1257(5) 0.4990(4) 0.0279(10) Uani 1.0 2 d .
C5 C 0.2765(5) -0.2106(5) 0.5822(4) 0.0277(10) Uani 1.0 2 d .
C6 C 0.2862(5) -0.3581(5) 0.6106(3) 0.0243(9) Uani 1.0 2 d .
C7 C 0.3925(5) -0.4322(5) 0.5565(3) 0.0204(9) Uani 1.0 2 d .
C8 C 0.6936(5) -0.3261(5) 0.3257(3) 0.0230(9) Uani 1.0 2 d .
C9 C 0.6407(5) -0.2872(5) 0.2386(3) 0.0220(9) Uani 1.0 2 d .
C10 C 0.5016(5) -0.3373(5) 0.2458(4) 0.0270(10) Uani 1.0 2 d .
C11 C 0.4363(5) -0.3021(5) 0.1692(4) 0.0316(11) Uani 1.0 2 d .
C12 C 0.5036(6) -0.2108(5) 0.0779(4) 0.0344(11) Uani 1.0 2 d .
C13 C 0.6366(6) -0.1623(5) 0.0663(4) 0.0345(12) Uani 1.0 2 d .
C14 C 0.7122(5) -0.1987(5) 0.1427(3) 0.0265(10) Uani 1.0 2 d .
C15 C 0.8570(6) -0.1520(5) 0.1150(4) 0.0360(12) Uani 1.0 2 d .
C16 C 0.9567(6) -0.1663(5) 0.1669(4) 0.0342(11) Uani 1.0 2 d .
C17 C 0.9490(5) -0.2239(5) 0.2688(4) 0.0268(10) Uani 1.0 2 d .
C18 C 1.0758(5) -0.2109(5) 0.2982(4) 0.0338(11) Uani 1.0 2 d .
C19 C 1.0878(5) -0.2577(5) 0.3931(4) 0.0355(12) Uani 1.0 2 d .
C20 C 0.9688(5) -0.3197(5) 0.4648(4) 0.0314(11) Uani 1.0 2 d .
C21 C 0.8445(5) -0.3373(5) 0.4404(4) 0.0279(10) Uani 1.0 2 d .
C22 C 0.8273(5) -0.2931(5) 0.3424(3) 0.0218(9) Uani 1.0 2 d .
C23 C 0.7580(8) 0.3930(8) 0.1181(5) 0.074(3) Uani 1.0 2 d .
C24 C 0.7743(6) 0.2866(7) 0.0641(5) 0.0528(15) Uani 1.0 2 d .
H3 H 0.5346 -0.1322 0.3902 0.0309 Uiso 1.0 2 calc R
H4 H 0.3632 -0.0247 0.4811 0.0335 Uiso 1.0 2 calc R
H5 H 0.2063 -0.1647 0.6181 0.0333 Uiso 1.0 2 calc R
H6 H 0.2229 -0.4118 0.6658 0.0292 Uiso 1.0 2 calc R
H10 H 0.4537 -0.3969 0.3058 0.0324 Uiso 1.0 2 calc R
H11 H 0.3463 -0.3386 0.1773 0.0379 Uiso 1.0 2 calc R
H12 H 0.4575 -0.1840 0.0260 0.0412 Uiso 1.0 2 calc R
H13 H 0.6803 -0.1022 0.0053 0.0414 Uiso 1.0 2 calc R
H15 H 0.8871 -0.1028 0.0489 0.0432 Uiso 1.0 2 calc R
H16 H 1.0466 -0.1328 0.1301 0.0411 Uiso 1.0 2 calc R
H18 H 1.1548 -0.1683 0.2506 0.0406 Uiso 1.0 2 calc R
H19 H 1.1734 -0.2484 0.4098 0.0426 Uiso 1.0 2 calc R
H20 H 0.9744 -0.3495 0.5301 0.0377 Uiso 1.0 2 calc R
H21 H 0.7676 -0.3800 0.4899 0.0334 Uiso 1.0 2 calc R

loop_
_atom_site_aniso_label
_atom_site_aniso_U_11
_atom_site_aniso_U_22
_atom_site_aniso_U_33
_atom_site_aniso_U_12
_atom_site_aniso_U_13
_atom_site_aniso_U_23
Sb1 0.02071(19) 0.02091(19) 0.0280(2) 0.00072(12) -0.00674(13) -0.00809(13)
Cl1 0.0374(7) 0.0307(6) 0.0283(6) -0.0040(5) -0.0026(5) -0.0059(5)
Cl2 0.0270(6) 0.0261(6) 0.0386(7) -0.0034(5) -0.0002(5) -0.0069(5)
Cl3 0.0350(7) 0.0250(6) 0.0474(7) 0.0068(5) -0.0022(6) -0.0100(5)
Cl4 0.0346(7) 0.0476(7) 0.0523(8) 0.0014(6) -0.0226(6) -0.0210(6)
Cl5 0.0294(6) 0.0290(6) 0.0434(7) 0.0075(5) -0.0069(5) -0.0143(5)
Cl6 0.0364(7) 0.0394(7) 0.0343(6) -0.0093(5) -0.0137(6) -0.0103(6)
N1 0.047(3) 0.061(4) 0.065(4) 0.004(3) -0.016(3) -0.025(3)
C1 0.019(2) 0.026(3) 0.026(3) -0.0022(17) -0.0063(17) -0.0093(18)
C2 0.018(2) 0.021(2) 0.025(2) -0.0030(16) -0.0082(17) -0.0058(17)
C3 0.025(3) 0.026(3) 0.029(3) -0.0039(18) -0.0109(19) -0.0064(19)
C4 0.026(3) 0.022(2) 0.042(3) 0.0043(18) -0.016(2) -0.013(2)
C5 0.022(3) 0.029(3) 0.036(3) 0.0048(19) -0.0076(19) -0.016(2)
C6 0.020(3) 0.031(3) 0.025(3) -0.0009(18) -0.0065(18) -0.0126(19)
C7 0.015(2) 0.024(2) 0.026(3) 0.0006(16) -0.0096(17) -0.0090(18)
C8 0.022(3) 0.020(2) 0.028(3) -0.0014(17) -0.0035(18) -0.0093(18)
C9 0.022(3) 0.020(2) 0.026(3) -0.0003(17) -0.0049(18) -0.0097(18)
C10 0.028(3) 0.024(3) 0.031(3) -0.0030(18) -0.008(2) -0.0082(19)
C11 0.029(3) 0.032(3) 0.043(3) -0.002(2) -0.014(3) -0.020(3)
C12 0.040(3) 0.038(3) 0.033(3) 0.008(3) -0.016(3) -0.018(3)
C13 0.047(4) 0.031(3) 0.024(3) 0.000(3) -0.009(3) -0.007(2)
C14 0.033(3) 0.023(3) 0.024(3) -0.0003(19) -0.0068(19) -0.0075(18)
C15 0.041(3) 0.039(3) 0.024(3) -0.015(3) -0.000(3) -0.004(2)
C16 0.030(3) 0.036(3) 0.033(3) -0.013(2) 0.000(3) -0.007(3)
C17 0.028(3) 0.020(2) 0.032(3) -0.0041(18) -0.003(2) -0.0099(19)
C18 0.026(3) 0.030(3) 0.045(3) -0.012(2) 0.000(3) -0.014(3)
C19 0.027(3) 0.033(3) 0.054(4) -0.002(2) -0.013(3) -0.020(3)
C20 0.036(3) 0.030(3) 0.034(3) -0.002(2) -0.014(3) -0.013(2)
C21 0.027(3) 0.032(3) 0.026(3) -0.0031(19) -0.0045(19) -0.011(2)
C22 0.021(3) 0.018(2) 0.028(3) -0.0004(16) -0.0081(18) -0.0080(18)
C23 0.066(5) 0.105(6) 0.085(5) 0.037(4) -0.042(4) -0.066(5)
C24 0.032(3) 0.075(5) 0.052(4) 0.016(3) -0.021(3) -0.018(4)

loop_
_atom_type_symbol
_atom_type_description
_atom_type_scat_dispersion_real
_atom_type_scat_dispersion_imag
_atom_type_scat_source
C C 0.0033 0.0016
;
International Tables for Crystallography
(1992, Vol. C, Tables 4.2.6.8 and 6.1.1.4)
;
H H 0.0000 0.0000
;
International Tables for Crystallography
(1992, Vol. C, Table 6.1.1.4)
;
Cl Cl 0.1484 0.1585
;
International Tables for Crystallography
(1992, Vol. C, Tables 4.2.6.8 and 6.1.1.4)
;
Sb Sb -0.5866 1.5461
;
International Tables for Crystallography
(1992, Vol. C, Tables 4.2.6.8 and 6.1.1.4)
;
N N 0.0061 0.0033
;
International Tables for Crystallography
(1992, Vol. C, Tables 4.2.6.8 and 6.1.1.4)
;

loop_
_geom_angle_atom_site_label_1
_geom_angle_atom_site_label_2
_geom_angle_atom_site_label_3
_geom_angle
_geom_angle_publ_flag
_geom_angle_site_symmetry_1
_geom_angle_site_symmetry_3
Cl1 Sb1 Cl2 178.78(5) yes . .
Cl1 Sb1 Cl3 89.01(4) yes . .
Cl1 Sb1 Cl4 90.95(5) yes . .
Cl1 Sb1 Cl5 89.64(4) yes . .
Cl1 Sb1 Cl6 89.96(5) yes . .
Cl2 Sb1 Cl3 90.14(4) yes . .
Cl2 Sb1 Cl4 89.91(5) yes . .
Cl2 Sb1 Cl5 91.23(4) yes . .
Cl2 Sb1 Cl6 89.18(5) yes . .
Cl3 Sb1 Cl4 89.63(5) yes . .
Cl3 Sb1 Cl5 178.27(5) yes . .
Cl3 Sb1 Cl6 90.47(5) yes . .
Cl4 Sb1 Cl5 89.30(5) yes . .
Cl4 Sb1 Cl6 179.09(4) yes . .
Cl5 Sb1 Cl6 90.62(5) yes . .
C2 C1 C7 120.9(4) yes . 2_646
C2 C1 C8 120.3(4) yes . .
C7 C1 C8 118.8(4) yes 2_646 .
C1 C2 C3 122.0(4) yes . .
C1 C2 C7 119.6(4) yes . .
C3 C2 C7 118.3(4) yes . .
C2 C3 C4 120.9(4) yes . .
C3 C4 C5 120.6(4) yes . .
C4 C5 C6 121.1(4) yes . .
C5 C6 C7 120.9(4) yes . .
C1 C7 C2 119.5(4) yes 2_646 .
C1 C7 C6 122.4(4) yes 2_646 .
C2 C7 C6 118.1(4) yes . .
C1 C8 C9 115.4(4) yes . .
C1 C8 C22 114.0(4) yes . .
C9 C8 C22 130.5(4) yes . .
C8 C9 C10 117.3(4) yes . .
C8 C9 C14 126.7(5) yes . .
C10 C9 C14 116.1(5) yes . .
C9 C10 C11 123.0(4) yes . .
C10 C11 C12 120.3(5) yes . .
C11 C12 C13 119.3(5) yes . .
C12 C13 C14 123.1(4) yes . .
C9 C14 C13 118.1(5) yes . .
C9 C14 C15 126.2(5) yes . .
C13 C14 C15 115.5(4) yes . .
C14 C15 C16 131.4(4) yes . .
C15 C16 C17 130.9(5) yes . .
C16 C17 C18 114.7(4) yes . .
C16 C17 C22 126.8(5) yes . .
C18 C17 C22 118.5(5) yes . .
C17 C18 C19 123.1(4) yes . .
C18 C19 C20 118.6(5) yes . .
C19 C20 C21 120.8(5) yes . .
C20 C21 C22 122.8(4) yes . .
C8 C22 C17 126.5(4) yes . .
C8 C22 C21 117.4(4) yes . .
C17 C22 C21 116.1(5) yes . .
N1 C24 C23 178.7(6) yes . .
C2 C3 H3 119.526 no . .
C4 C3 H3 119.529 no . .
C3 C4 H4 119.687 no . .
C5 C4 H4 119.690 no . .
C4 C5 H5 119.459 no . .
C6 C5 H5 119.448 no . .
C5 C6 H6 119.576 no . .
C7 C6 H6 119.567 no . .
C9 C10 H10 118.493 no . .
C11 C10 H10 118.493 no . .
C10 C11 H11 119.827 no . .
C12 C11 H11 119.827 no . .
C11 C12 H12 120.367 no . .
C13 C12 H12 120.357 no . .
C12 C13 H13 118.477 no . .
C14 C13 H13 118.466 no . .
C14 C15 H15 114.293 no . .
C16 C15 H15 114.288 no . .
C15 C16 H16 114.541 no . .
C17 C16 H16 114.535 no . .
C17 C18 H18 118.463 no . .
C19 C18 H18 118.476 no . .
C18 C19 H19 120.711 no . .
C20 C19 H19 120.709 no . .
C19 C20 H20 119.593 no . .
C21 C20 H20 119.593 no . .
C20 C21 H21 118.581 no . .
C22 C21 H21 118.588 no . .

loop_
_geom_bond_atom_site_label_1
_geom_bond_atom_site_label_2
_geom_bond_distance
_geom_bond_publ_flag
_geom_bond_site_symmetry_2
Sb1 Cl1 2.3631(10) yes .
Sb1 Cl2 2.3639(10) yes .
Sb1 Cl3 2.3805(13) yes .
Sb1 Cl4 2.3773(17) yes .
Sb1 Cl5 2.3698(12) yes .
Sb1 Cl6 2.3636(15) yes .
N1 C24 1.164(10) yes .
C1 C2 1.406(6) yes .
C1 C7 1.409(6) yes 2_646
C1 C8 1.505(5) yes .
C2 C3 1.438(6) yes .
C2 C7 1.442(5) yes .
C3 C4 1.352(7) yes .
C4 C5 1.411(6) yes .
C5 C6 1.357(6) yes .
C6 C7 1.432(6) yes .
C8 C9 1.423(7) yes .
C8 C22 1.442(7) yes .
C9 C10 1.431(7) yes .
C9 C14 1.450(6) yes .
C10 C11 1.357(8) yes .
C11 C12 1.401(6) yes .
C12 C13 1.354(8) yes .
C13 C14 1.418(8) yes .
C14 C15 1.426(7) yes .
C15 C16 1.331(8) yes .
C16 C17 1.420(7) yes .
C17 C18 1.412(8) yes .
C17 C22 1.445(6) yes .
C18 C19 1.362(8) yes .
C19 C20 1.396(6) yes .
C20 C21 1.362(8) yes .
C21 C22 1.421(7) yes .
C23 C24 1.475(12) yes .
C3 H3 0.930 no .
C4 H4 0.930 no .
C5 H5 0.930 no .
C6 H6 0.930 no .
C10 H10 0.930 no .
C11 H11 0.930 no .
C12 H12 0.930 no .
C13 H13 0.930 no .
C15 H15 0.930 no .
C16 H16 0.930 no .
C18 H18 0.930 no .
C19 H19 0.930 no .
C20 H20 0.930 no .
C21 H21 0.930 no .

loop_
_geom_contact_atom_site_label_1
_geom_contact_atom_site_label_2
_geom_contact_distance
_geom_contact_publ_flag
_geom_contact_site_symmetry_2
C1 C1 2.831(5) no 2_646
C1 C10 2.725(7) no .
C1 C21 2.713(7) no .
C2 C2 2.842(6) no 2_646
C2 C5 2.810(6) no .
C2 C9 3.297(6) no .
C2 C10 3.283(7) no .
C2 C21 3.344(7) no .
C2 C22 3.355(6) no .
C3 C6 2.800(5) no .
C3 C8 2.929(6) no .
C3 C9 3.481(7) no .
C3 C22 3.574(6) no .
C4 C7 2.820(6) no .
C6 C8 2.904(6) no 2_646
C6 C9 3.560(6) no 2_646
C6 C22 3.457(7) no 2_646
C7 C7 2.844(6) no 2_646
C7 C9 3.339(5) no 2_646
C7 C10 3.372(6) no 2_646
C7 C21 3.317(7) no 2_646
C7 C22 3.288(6) no 2_646
C8 C15 3.148(6) no .
C8 C16 3.152(6) no .
C9 C12 2.845(8) no .
C9 C16 3.169(7) no .
C9 C17 3.230(7) no .
C10 C13 2.749(6) no .
C11 C14 2.813(7) no .
C14 C17 3.206(8) no .
C14 C22 3.227(7) no .
C15 C22 3.161(6) no .
C17 C20 2.800(7) no .
C18 C21 2.745(6) no .
C19 C22 2.848(8) no .
Cl1 Cl1 3.3309(15) no 2_665
Cl1 C11 3.581(6) no 1_565
Cl1 C12 3.479(6) no 2_655
Cl2 Cl2 3.5652(14) no 2_556
Cl2 C4 3.600(5) no .
Cl2 C19 3.387(5) no 1_455
Cl2 C20 3.542(6) no 2_656
Cl3 C17 3.393(5) no 1_465
Cl3 C18 3.554(6) no 1_465
Cl4 C23 3.584(7) no 1_455
Cl4 C24 3.435(7) no 1_455
Cl5 C11 3.588(6) no .
Cl6 C6 3.584(5) no 2_656
Cl6 C7 3.570(6) no 2_656
Cl6 C10 3.586(5) no 1_565
N1 C12 3.438(8) no 2_655
N1 C15 3.349(7) no .
N1 C15 3.594(7) no 2_755
N1 C16 3.331(7) no 2_755
C4 Cl2 3.600(5) no .
C6 Cl6 3.584(5) no 2_656
C7 Cl6 3.570(6) no 2_656
C10 Cl6 3.586(5) no 1_545
C11 Cl1 3.581(6) no 1_545
C11 Cl5 3.588(6) no .
C12 Cl1 3.479(6) no 2_655
C12 N1 3.438(8) no 2_655
C15 N1 3.349(7) no .
C15 N1 3.594(7) no 2_755
C16 N1 3.331(7) no 2_755
C17 Cl3 3.393(5) no 1_645
C18 Cl3 3.554(6) no 1_645
C19 Cl2 3.387(5) no 1_655
C20 Cl2 3.542(6) no 2_656
C20 C20 3.352(6) no 2_746
C23 Cl4 3.584(7) no 1_655
C24 Cl4 3.435(7) no 1_655
C1 H3 2.6696 no .
C1 H6 2.6737 no 2_646
C1 H10 2.3051 no .
C1 H21 2.2938 no .
C2 H4 3.2678 no .
C2 H6 3.3075 no .
C2 H10 2.7430 no .
C2 H10 3.5803 no 2_646
C2 H21 2.7363 no .
C3 H5 3.2297 no .
C3 H10 3.3526 no .
C3 H21 3.3041 no .
C4 H6 3.2469 no .
C5 H3 3.2388 no .
C6 H4 3.2397 no .
C6 H10 3.4403 no 2_646
C6 H21 3.4613 no 2_646
C7 H3 3.3138 no .
C7 H5 3.2640 no .
C7 H10 3.5341 no .
C7 H10 2.8032 no 2_646
C7 H21 3.5382 no .
C7 H21 2.8231 no 2_646
C8 H3 2.5917 no .
C8 H6 2.5661 no 2_646
C8 H10 2.5659 no .
C8 H21 2.5727 no .
C9 H3 3.0285 no .
C9 H6 3.1200 no 2_646
C9 H11 3.2834 no .
C9 H13 3.2972 no .
C9 H15 3.3415 no .
C10 H3 3.4377 no .
C10 H12 3.2298 no .
C11 H13 3.2128 no .
C12 H10 3.2249 no .
C13 H11 3.2138 no .
C13 H15 2.4579 no .
C14 H10 3.2869 no .
C14 H12 3.2726 no .
C14 H16 3.2772 no .
C15 H13 2.5230 no .
C16 H18 2.4937 no .
C17 H15 3.2668 no .
C17 H19 3.2753 no .
C17 H21 3.2751 no .
C18 H16 2.4369 no .
C18 H20 3.2091 no .
C19 H21 3.2284 no .
C20 H18 3.2075 no .
C21 H3 3.5064 no .
C21 H6 3.4728 no 2_646
C21 H19 3.2366 no .
C22 H3 3.1258 no .
C22 H6 2.9935 no 2_646
C22 H16 3.3371 no .
C22 H18 3.2911 no .
C22 H20 3.2758 no .
H3 H4 2.2708 no .
H3 H10 3.4135 no .
H3 H21 3.3458 no .
H4 H5 2.3291 no .
H5 H6 2.2728 no .
H6 H10 3.4997 no 2_646
H6 H21 3.5062 no 2_646
H10 H11 2.2631 no .
H10 H21 3.4684 no 2_646
H11 H12 2.3343 no .
H12 H13 2.2670 no .
H13 H15 2.2218 no .
H15 H16 2.1017 no .
H16 H18 2.1873 no .
H18 H19 2.2803 no .
H19 H20 2.3300 no .
H20 H21 2.2667 no .
Cl1 H11 3.1633 no 1_565
Cl1 H12 3.1944 no 2_655
Cl2 H4 3.1461 no .
Cl2 H5 2.9565 no 2_556
Cl2 H19 3.2531 no 1_455
Cl2 H20 3.0988 no 2_656
Cl3 H6 2.9896 no 2_556
Cl3 H11 3.1000 no 1_565
Cl3 H20 2.9742 no 2_656
Cl4 H13 3.0596 no 2_655
Cl4 H15 3.2372 no 2_655
Cl4 H16 3.3186 no 1_455
Cl4 H18 3.4196 no 1_455
Cl5 H3 3.1650 no .
Cl5 H12 3.3994 no 2_655
Cl5 H13 3.3363 no 2_655
Cl5 H18 3.0217 no 1_455
Cl6 H4 3.1691 no .
Cl6 H10 3.0337 no 1_565
Cl6 H21 3.1065 no 2_656
N1 H11 3.3132 no 2_655
N1 H12 2.6524 no 2_655
N1 H13 3.3299 no .
N1 H15 2.9615 no .
N1 H15 3.1961 no 2_755
N1 H16 2.6598 no 2_755
C2 H19 3.3142 no 1_455
C3 H4 3.2974 no 2_656
C3 H19 3.1680 no 1_455
C4 H4 3.1658 no 2_656
C4 H19 3.0584 no 1_455
C5 H19 3.0804 no 1_455
C6 H19 3.2262 no 1_455
C6 H20 3.4500 no 1_455
C7 H19 3.3537 no 1_455
C10 H18 3.5612 no 1_455
C11 H18 3.0422 no 1_455
C12 H13 3.3845 no 2_655
C13 H12 3.3203 no 2_655
C15 H15 3.5408 no 2_755
C16 H15 3.5266 no 2_755
C18 H11 3.1842 no 1_655
C20 H20 3.1840 no 2_746
C21 H20 3.3091 no 2_746
C23 H6 3.3152 no 2_656
C24 H12 3.2178 no 2_655
H3 Cl5 3.1650 no .
H3 H4 3.1518 no 2_656
H4 Cl2 3.1461 no .
H4 Cl6 3.1691 no .
H4 C3 3.2974 no 2_656
H4 C4 3.1658 no 2_656
H4 H3 3.1518 no 2_656
H4 H4 2.9164 no 2_656
H4 H19 3.4998 no 1_455
H5 Cl2 2.9565 no 2_556
H5 H19 3.5243 no 1_455
H6 Cl3 2.9896 no 2_556
H6 C23 3.3152 no 2_656
H6 H20 3.3568 no 1_455
H10 Cl6 3.0337 no 1_545
H10 H18 3.5395 no 1_455
H10 H19 3.2314 no 1_455
H11 Cl1 3.1633 no 1_545
H11 Cl3 3.1000 no 1_545
H11 N1 3.3132 no 2_655
H11 C18 3.1842 no 1_455
H11 H16 3.4183 no 1_455
H11 H18 2.6349 no 1_455
H12 Cl1 3.1944 no 2_655
H12 Cl5 3.3994 no 2_655
H12 N1 2.6524 no 2_655
H12 C13 3.3203 no 2_655
H12 C24 3.2178 no 2_655
H12 H12 3.5343 no 2_655
H12 H13 2.9049 no 2_655
H13 Cl4 3.0596 no 2_655
H13 Cl5 3.3363 no 2_655
H13 N1 3.3299 no .
H13 C12 3.3845 no 2_655
H13 H12 2.9049 no 2_655
H13 H16 3.4373 no 2_755
H15 Cl4 3.2372 no 2_655
H15 N1 2.9615 no .
H15 N1 3.1961 no 2_755
H15 C15 3.5408 no 2_755
H15 C16 3.5266 no 2_755
H15 H15 2.8729 no 2_755
H15 H16 2.8759 no 2_755
H16 Cl4 3.3186 no 1_655
H16 N1 2.6598 no 2_755
H16 H11 3.4183 no 1_655
H16 H13 3.4373 no 2_755
H16 H15 2.8759 no 2_755
H18 Cl4 3.4196 no 1_655
H18 Cl5 3.0217 no 1_655
H18 C10 3.5612 no 1_655
H18 C11 3.0422 no 1_655
H18 H10 3.5395 no 1_655
H18 H11 2.6349 no 1_655
H19 Cl2 3.2531 no 1_655
H19 C2 3.3142 no 1_655
H19 C3 3.1680 no 1_655
H19 C4 3.0584 no 1_655
H19 C5 3.0804 no 1_655
H19 C6 3.2262 no 1_655
H19 C7 3.3537 no 1_655
H19 H4 3.4998 no 1_655
H19 H5 3.5243 no 1_655
H19 H10 3.2314 no 1_655
H19 H21 3.4782 no 2_746
H20 Cl2 3.0988 no 2_656
H20 Cl3 2.9742 no 2_656
H20 C6 3.4500 no 1_655
H20 C20 3.1840 no 2_746
H20 C21 3.3091 no 2_746
H20 H6 3.3568 no 1_655
H20 H20 3.2811 no 2_746
H20 H21 3.4686 no 2_746
H21 Cl6 3.1065 no 2_656
H21 H19 3.4782 no 2_746
H21 H20 3.4686 no 2_746

loop_
_geom_torsion_atom_site_label_1
_geom_torsion_atom_site_label_2
_geom_torsion_atom_site_label_3
_geom_torsion_atom_site_label_4
_geom_torsion
_geom_torsion_publ_flag
_geom_torsion_site_symmetry_1
_geom_torsion_site_symmetry_3
_geom_torsion_site_symmetry_4
C2 C1 C7 C2 -0.6(7) no . 2_646 2_646
C2 C1 C7 C6 179.8(4) no . 2_646 2_646
C7 C1 C2 C3 179.4(4) no 2_646 . .
C7 C1 C2 C7 0.6(7) no 2_646 . .
C2 C1 C8 C9 -85.7(6) no . . .
C2 C1 C8 C22 93.6(5) no . . .
C8 C1 C2 C3 -2.0(7) no . . .
C8 C1 C2 C7 179.2(4) no . . .
C7 C1 C8 C9 93.0(5) no 2_646 . .
C7 C1 C8 C22 -87.7(6) no 2_646 . .
C8 C1 C7 C2 -179.3(4) no . 2_646 2_646
C8 C1 C7 C6 1.1(7) no . 2_646 2_646
C1 C2 C3 C4 -179.5(5) no . . .
C1 C2 C7 C1 -0.6(7) no . . 2_646
C1 C2 C7 C6 179.8(4) no . . .
C3 C2 C7 C1 -179.4(4) no . . 2_646
C3 C2 C7 C6 1.0(7) no . . .
C7 C2 C3 C4 -0.7(7) no . . .
C2 C3 C4 C5 -0.1(8) no . . .
C3 C4 C5 C6 0.6(8) no . . .
C4 C5 C6 C7 -0.3(8) no . . .
C5 C6 C7 C1 179.9(5) no . . 2_646
C5 C6 C7 C2 -0.5(7) no . . .
C1 C8 C9 C10 -0.8(6) no . . .
C1 C8 C9 C14 177.8(4) no . . .
C1 C8 C22 C17 172.9(4) no . . .
C1 C8 C22 C21 -4.5(6) no . . .
C9 C8 C22 C17 -7.9(8) no . . .
C9 C8 C22 C21 174.6(4) no . . .
C22 C8 C9 C10 -180.0(4) no . . .
C22 C8 C9 C14 -1.3(8) no . . .
C8 C9 C10 C11 176.8(4) no . . .
C8 C9 C14 C13 -175.0(4) no . . .
C8 C9 C14 C15 9.8(8) no . . .
C10 C9 C14 C13 3.6(6) no . . .
C10 C9 C14 C15 -171.6(4) no . . .
C14 C9 C10 C11 -1.9(7) no . . .
C9 C10 C11 C12 -1.0(7) no . . .
C10 C11 C12 C13 2.2(8) no . . .
C11 C12 C13 C14 -0.3(8) no . . .
C12 C13 C14 C9 -2.7(8) no . . .
C12 C13 C14 C15 173.1(5) no . . .
C9 C14 C15 C16 -5.2(9) no . . .
C13 C14 C15 C16 179.5(5) no . . .
C14 C15 C16 C17 -5.2(10) no . . .
C15 C16 C17 C18 -175.4(5) no . . .
C15 C16 C17 C22 4.9(9) no . . .
C16 C17 C18 C19 178.9(4) no . . .
C16 C17 C22 C8 4.8(7) no . . .
C16 C17 C22 C21 -177.8(4) no . . .
C18 C17 C22 C8 -174.9(4) no . . .
C18 C17 C22 C21 2.6(6) no . . .
C22 C17 C18 C19 -1.4(7) no . . .
C17 C18 C19 C20 -0.9(8) no . . .
C18 C19 C20 C21 1.9(7) no . . .
C19 C20 C21 C22 -0.7(7) no . . .
C20 C21 C22 C8 176.1(4) no . . .
C20 C21 C22 C17 -1.6(7) no . . .
